data_7008896
loop_
_publ_author_name
'Bruce, Michael I.'
'Skelton, Brian W.'
'White, Allan H.'
'Zaitseva, Natasha N.'

_publ_section_title
;
 Preparation and structural characterisation of some ruthenium cluster
 carbonyls containing allenylidene ligands&#x200A;&#x2020;
;
_journal_issue 6
_journal_name_full 'Journal of the Chemical Society, Dalton Transactions'
_journal_page_first 881
_journal_paper_doi 10.1039/a906379j
_journal_year 2000
_chemical_formula_sum 'C24 H12 O9 Ru3'
_chemical_formula_weight 747.56
_space_group_IT_number 14
_symmetry_cell_setting monoclinic
_symmetry_space_group_name_Hall '-P 2ybc'
_symmetry_space_group_name_H-M 'P 1 21/c 1'
_cell_angle_alpha 90.00000
_cell_angle_beta 105.19(3)
_cell_angle_gamma 90.00000
_cell_formula_units_Z 4
_cell_length_a 10.477(3)
_cell_length_b 12.434(3)
_cell_length_c 20.465(9)
_cell_measurement_reflns_used 10
_cell_measurement_temperature 293
_cell_measurement_theta_max 21.1
_cell_measurement_theta_min 13.2
_cell_volume 2572.9(15)
_computing_cell_refinement 'Enraf-Nonius software'
_computing_data_collection 'Enraf-Nonius software'
_computing_data_reduction 'xtal ADDREF'
_computing_molecular_graphics xtal
_computing_publication_material 'xtal BONDLA CIFIO'
_computing_structure_refinement xtal
_computing_structure_solution xtal
_diffrn_ambient_temperature 293
_diffrn_measurement_device_type
;
 CAD4 diffractometer
;
_diffrn_measurement_method '\2Q-\w scans'
_diffrn_radiation_detector 'single counter'
_diffrn_radiation_monochromator graphite
_diffrn_radiation_source 'rotating anode'
_diffrn_radiation_type 'Mo K\a'
_diffrn_radiation_wavelength .71073
_diffrn_reflns_av_R_equivalents .041
_diffrn_reflns_av_sigmaI/netI .046
_diffrn_reflns_limit_h_max 13
_diffrn_reflns_limit_h_min 0
_diffrn_reflns_limit_k_max 0
_diffrn_reflns_limit_k_min -16
_diffrn_reflns_limit_l_max 25
_diffrn_reflns_limit_l_min -26
_diffrn_reflns_number 12339
_diffrn_reflns_theta_max 27.47
_diffrn_reflns_theta_min 1.94
_diffrn_standards_decay_% 0
_diffrn_standards_interval_time 3600
_diffrn_standards_number 1
_exptl_absorpt_coefficient_mu 1.787
_exptl_absorpt_correction_T_max 0.67
_exptl_absorpt_correction_T_min 0.60
_exptl_absorpt_correction_type gaussian
_exptl_absorpt_process_details
;
 XTAL absorb                
;
_exptl_crystal_colour black
_exptl_crystal_density_diffrn 1.93
_exptl_crystal_description prism
_exptl_crystal_F_000 1440
_exptl_crystal_size_max .45
_exptl_crystal_size_mid .28
_exptl_crystal_size_min .25
_refine_diff_density_max 1.806
_refine_diff_density_min -.989
_refine_ls_abs_structure_details none
_refine_ls_extinction_coef 217(76)
_refine_ls_extinction_expression Eq22_p292_"Cryst._Comp."_Munksgaard_1970
_refine_ls_extinction_method Zachariasen
_refine_ls_goodness_of_fit_all 1.363
_refine_ls_goodness_of_fit_obs 1.499
_refine_ls_hydrogen_treatment noref
_refine_ls_matrix_type full
_refine_ls_number_constraints 0
_refine_ls_number_parameters 374
_refine_ls_number_reflns 4060
_refine_ls_number_restraints 0
_refine_ls_R_factor_all .065
_refine_ls_R_factor_obs .04
_refine_ls_shift/esd_max .07
_refine_ls_shift/esd_mean .001
_refine_ls_structure_factor_coef F
_refine_ls_weighting_scheme sigma
_refine_ls_wR_factor_all .041
_refine_ls_wR_factor_obs .037
_reflns_d_resolution_high .77
_reflns_d_resolution_low 10.522
_reflns_limit_h_max 13
_reflns_limit_h_min 0
_reflns_limit_k_max 0
_reflns_limit_k_min -16
_reflns_limit_l_max 25
_reflns_limit_l_min -26
_reflns_number_gt 5903
_reflns_number_total 5903
_reflns_threshold_expression 'I    > 2.00 sig(I   )'
_cod_data_source_file a906379j.txt
_cod_data_source_block br572
_cod_original_sg_symbol_Hall -p_2ybc
_cod_original_sg_symbol_H-M P_1_21/c_1
_cod_database_code 7008896

loop_
_symmetry_equiv_pos_as_xyz
+x,+y,+z
-x,1/2+y,1/2-z
-x,-y,-z
+x,1/2-y,1/2+z

loop_
_atom_site_label
_atom_site_fract_x
_atom_site_fract_y
_atom_site_fract_z
_atom_site_U_iso_or_equiv
_atom_site_adp_type
_atom_site_calc_flag
_atom_site_calc_attached_atom
_atom_site_occupancy
_atom_site_disorder_assembly
_atom_site_disorder_group
Ru1 -.17834(4) .33540(4) .57056(2) .0445(2) Uani ? ? 1.00000 ? ?
Ru2 -.17619(4) .10655(4) .57538(2) .0452(2) Uani ? ? 1.00000 ? ?
Ru3 -.01750(4) .21952(4) .68411(2) .0429(2) Uani ? ? 1.00000 ? ?
C11 -.3275(6) .4213(6) .5855(3) .069(4) Uani ? ? 1.00000 ? ?
O11 -.4090(5) .4704(4) .5960(3) .109(4) Uani ? ? 1.00000 ? ?
C12 -.0515(6) .4495(5) .5807(3) .058(3) Uani ? ? 1.00000 ? ?
O12 .0302(4) .5099(4) .5881(3) .088(3) Uani ? ? 1.00000 ? ?
C13 -.2375(6) .3469(6) .4746(3) .067(4) Uani ? ? 1.00000 ? ?
O13 -.2721(5) .3519(6) .4185(2) .110(4) Uani ? ? 1.00000 ? ?
C21 -.3166(6) .0416(5) .6087(3) .061(3) Uani ? ? 1.00000 ? ?
O21 -.3985(4) .0078(4) .6291(3) .096(3) Uani ? ? 1.00000 ? ?
C22 -.0573(6) -.0112(5) .5934(3) .064(3) Uani ? ? 1.00000 ? ?
O22 .0163(5) -.0782(4) .6024(3) .093(3) Uani ? ? 1.00000 ? ?
C23 -.2493(6) .0669(6) .4834(3) .066(4) Uani ? ? 1.00000 ? ?
O23 -.2888(5) .0435(5) .4290(2) .102(4) Uani ? ? 1.00000 ? ?
C31 -.1326(6) .1850(6) .7385(3) .074(4) Uani ? ? 1.00000 ? ?
O31 -.1990(5) .1605(6) .7718(3) .125(4) Uani ? ? 1.00000 ? ?
C32 .0889(6) .1011(6) .7228(3) .062(3) Uani ? ? 1.00000 ? ?
O32 .1499(5) .0302(4) .7487(3) .095(3) Uani ? ? 1.00000 ? ?
C33 .0918(6) .3295(6) .7388(3) .059(3) Uani ? ? 1.00000 ? ?
O33 .1491(5) .3967(4) .7701(2) .092(3) Uani ? ? 1.00000 ? ?
C1 -.0358(4) .2175(4) .5747(2) .044(2) Uani ? ? 1.00000 ? ?
C2 .0928(4) .2315(4) .6020(2) .041(2) Uani ? ? 1.00000 ? ?
C3 .2170(4) .2468(4) .5989(2) .039(2) Uani ? ? 1.00000 ? ?
C311 .3262(4) .2625(5) .6623(2) .042(2) Uani ? ? 1.00000 ? ?
C312 .3748(7) .3637(6) .6795(3) .072(4) Uani ? ? 1.00000 ? ?
C313 .4768(9) .3788(8) .7376(5) .093(5) Uani ? ? 1.00000 ? ?
C314 .5276(7) .2955(7) .7785(3) .078(4) Uani ? ? 1.00000 ? ?
C315 .4817(7) .1969(7) .7611(3) .075(4) Uani ? ? 1.00000 ? ?
C316 .3825(6) .1796(6) .7029(3) .061(3) Uani ? ? 1.00000 ? ?
C321 .2506(5) .2534(4) .5335(2) .041(2) Uani ? ? 1.00000 ? ?
C322 .3776(5) .2375(6) .5277(3) .062(3) Uani ? ? 1.00000 ? ?
C323 .4092(6) .2421(7) .4668(3) .079(5) Uani ? ? 1.00000 ? ?
C324 .3122(7) .2650(6) .4097(3) .071(4) Uani ? ? 1.00000 ? ?
C325 .1857(6) .2822(6) .4125(3) .065(3) Uani ? ? 1.00000 ? ?
C326 .1558(6) .2759(6) .4737(3) .057(3) Uani ? ? 1.00000 ? ?
H312 .330(6) .430(6) .655(3) .10(2) Uiso ? ? 1.00000 ? ?
H313 .493(8) .435(7) .752(4) .12(3) Uiso ? ? 1.00000 ? ?
H314 .599(7) .312(7) .811(4) .11(3) Uiso ? ? 1.00000 ? ?
H315 .519(7) .132(6) .794(3) .11(2) Uiso ? ? 1.00000 ? ?
H316 .354(5) .113(4) .688(2) .046(15) Uiso ? ? 1.00000 ? ?
H322 .433(4) .213(4) .563(2) .029(12) Uiso ? ? 1.00000 ? ?
H323 .490(6) .214(5) .464(3) .08(2) Uiso ? ? 1.00000 ? ?
H324 .324(5) .266(4) .368(3) .053(15) Uiso ? ? 1.00000 ? ?
H325 .110(5) .294(5) .373(3) .071(18) Uiso ? ? 1.00000 ? ?
H326 .069(5) .288(4) .476(2) .047(14) Uiso ? ? 1.00000 ? ?
H1 -.277(5) .225(5) .584(3) .073(17) Uiso ? ? 1.00000 ? ?
H2 -.131(7) .327(7) .657(4) .15(3) Uiso ? ? 1.00000 ? ?

loop_
_atom_site_aniso_label
_atom_site_aniso_U_11
_atom_site_aniso_U_22
_atom_site_aniso_U_33
_atom_site_aniso_U_12
_atom_site_aniso_U_13
_atom_site_aniso_U_23
Ru1 .0354(2) .0467(3) .0479(2) -.0035(2) .00451(17) .0079(2)
Ru2 .0378(2) .0454(3) .0497(3) -.0097(2) .00677(18) .0001(2)
Ru3 .0397(2) .0492(3) .0376(2) -.0015(2) .00602(15) .0035(2)
C11 .048(3) .066(4) .094(5) -.000(3) .021(3) .008(4)
O11 .078(4) .079(4) .187(6) .016(3) .064(4) .008(4)
C12 .055(3) .049(3) .067(4) .001(3) .008(3) .016(3)
O12 .067(3) .066(3) .121(4) -.024(3) .005(3) .015(3)
C13 .053(3) .082(5) .059(4) -.015(3) .003(3) .015(4)
O13 .097(4) .159(6) .056(3) -.046(4) -.014(3) .030(3)
C21 .052(3) .055(4) .075(4) -.004(3) .018(3) .006(3)
O21 .069(3) .099(4) .130(4) -.007(3) .045(3) .039(4)
C22 .058(4) .049(4) .084(4) -.005(3) .021(3) -.006(4)
O22 .083(3) .064(3) .130(4) .015(3) .024(3) -.008(3)
C23 .061(4) .070(4) .061(4) -.015(3) .005(3) -.012(4)
O23 .099(4) .120(5) .073(3) -.015(4) -.002(3) -.022(3)
C31 .062(4) .100(6) .064(4) .008(4) .023(3) .009(4)
O31 .103(4) .177(6) .120(4) .016(4) .074(4) .043(5)
C32 .050(3) .076(4) .059(3) .002(3) .011(3) .017(4)
O32 .080(3) .086(4) .108(4) .024(3) .008(3) .035(3)
C33 .056(3) .069(4) .047(3) .000(3) .006(3) -.007(3)
O33 .094(3) .088(4) .084(3) -.017(3) .008(3) -.031(3)
C1 .041(2) .047(3) .041(2) -.004(3) .009(2) .006(3)
C2 .043(3) .036(3) .042(2) -.005(2) .007(2) .001(2)
C3 .035(2) .036(3) .047(3) -.002(2) .009(2) .001(2)
C311 .029(2) .054(3) .042(3) -.005(2) .008(2) -.002(3)
C312 .070(4) .059(4) .072(4) -.014(4) -.006(3) .003(4)
C313 .090(6) .080(6) .087(6) -.017(5) -.014(4) -.020(5)
C314 .069(4) .097(7) .056(4) -.004(5) -.004(3) -.020(4)
C315 .067(4) .087(6) .058(4) .011(4) -.009(3) .003(4)
C316 .058(4) .050(4) .065(4) -.002(3) -.004(3) -.007(3)
C321 .036(2) .037(3) .048(3) -.008(2) .007(2) .001(2)
C322 .039(3) .087(5) .057(3) -.002(3) .005(3) .003(4)
C323 .053(4) .120(7) .073(4) -.006(4) .031(3) -.013(4)
C324 .086(5) .080(5) .057(4) -.021(4) .036(4) -.014(4)
C325 .066(4) .079(4) .048(3) .002(4) .012(3) -.002(4)
C326 .051(3) .071(4) .051(3) .002(3) .016(2) -.006(3)

loop_
_atom_type_symbol
_atom_type_description
_atom_type_oxidation_number
_atom_type_number_in_cell
_atom_type_scat_dispersion_real
_atom_type_scat_dispersion_imag
_atom_type_scat_source
C ? 0 96 .002014 .002014 'Int Tables Vol IV Tables 2.2B and 2.3.1'
O ? 0 36 .007996 .005981 'Int Tables Vol IV Tables 2.2B and 2.3.1'
H ? 0 48 0 0 'Int Tables Vol IV Tables 2.2B and 2.3.1'
Ru ? 0 12 -1.42 .835999 'Int Tables Vol IV Tables 2.2B and 2.3.1'

loop_
_diffrn_attenuator_code
_diffrn_attenuator_scale
? ?

loop_
_geom_angle_atom_site_label_1
_geom_angle_atom_site_label_2
_geom_angle_atom_site_label_3
_geom_angle_site_symmetry_1
_geom_angle_site_symmetry_2
_geom_angle_site_symmetry_3
_geom_angle
_geom_angle_publ_flag
Ru2 Ru1 Ru3 . . . 58.224(18) ?
Ru2 Ru1 C11 . . . 122.2(2) ?
Ru2 Ru1 C12 . . . 137.46(18) ?
Ru2 Ru1 C13 . . . 96.2(2) ?
Ru2 Ru1 C1 . . . 45.14(14) ?
Ru2 Ru1 H1 . . . 39.2(18) ?
Ru2 Ru1 H2 . . . 85(3) ?
Ru3 Ru1 C11 . . . 117.7(2) ?
Ru3 Ru1 C12 . . . 92.34(16) ?
Ru3 Ru1 C13 . . . 146.6(2) ?
Ru3 Ru1 C1 . . . 49.53(13) ?
Ru3 Ru1 H1 . . . 74.3(15) ?
Ru3 Ru1 H2 . . . 35(3) ?
C11 Ru1 C12 . . . 97.9(3) ?
C11 Ru1 C13 . . . 93.5(3) ?
C11 Ru1 C1 . . . 164.0(3) ?
C11 Ru1 H1 . . . 83.0(19) ?
C11 Ru1 H2 . . . 84(3) ?
C12 Ru1 C13 . . . 94.9(3) ?
C12 Ru1 C1 . . . 92.7(2) ?
C12 Ru1 H1 . . . 165.1(15) ?
C12 Ru1 H2 . . . 86(3) ?
C13 Ru1 C1 . . . 97.5(2) ?
C13 Ru1 H1 . . . 100.0(16) ?
C13 Ru1 H2 . . . 178(3) ?
C1 Ru1 H1 . . . 83.7(18) ?
C1 Ru1 H2 . . . 85(3) ?
H1 Ru1 H2 . . . 80(3) ?
Ru1 Ru2 Ru3 . . . 61.38(2) ?
Ru1 Ru2 C21 . . . 115.20(19) ?
Ru1 Ru2 C22 . . . 141.1(2) ?
Ru1 Ru2 C23 . . . 103.1(2) ?
Ru1 Ru2 C1 . . . 46.87(15) ?
Ru1 Ru2 H1 . . . 37.7(18) ?
Ru3 Ru2 C21 . . . 106.03(18) ?
Ru3 Ru2 C22 . . . 90.57(18) ?
Ru3 Ru2 C23 . . . 157.4(2) ?
Ru3 Ru2 C1 . . . 51.49(13) ?
Ru3 Ru2 H1 . . . 76.0(15) ?
C21 Ru2 C22 . . . 97.4(3) ?
C21 Ru2 C23 . . . 95.4(3) ?
C21 Ru2 C1 . . . 154.5(2) ?
C21 Ru2 H1 . . . 77.9(18) ?
C22 Ru2 C23 . . . 93.8(3) ?
C22 Ru2 C1 . . . 94.9(2) ?
C22 Ru2 H1 . . . 163.8(15) ?
C23 Ru2 C1 . . . 106.0(2) ?
C23 Ru2 H1 . . . 102.1(15) ?
C1 Ru2 H1 . . . 84.0(18) ?
Ru1 Ru3 Ru2 . . . 60.39(3) ?
Ru1 Ru3 C31 . . . 105.09(19) ?
Ru1 Ru3 C32 . . . 152.27(19) ?
Ru1 Ru3 C33 . . . 104.21(18) ?
Ru1 Ru3 C1 . . . 46.04(13) ?
Ru1 Ru3 C2 . . . 71.01(11) ?
Ru1 Ru3 H2 . . . 34(3) ?
Ru2 Ru3 C31 . . . 90.95(19) ?
Ru2 Ru3 C32 . . . 96.01(18) ?
Ru2 Ru3 C33 . . . 162.87(18) ?
Ru2 Ru3 C1 . . . 45.99(13) ?
Ru2 Ru3 C2 . . . 75.87(11) ?
Ru2 Ru3 H2 . . . 85(2) ?
C31 Ru3 C32 . . . 88.5(3) ?
C31 Ru3 C33 . . . 101.0(3) ?
C31 Ru3 C1 . . . 134.3(2) ?
C31 Ru3 C2 . . . 166.5(2) ?
C31 Ru3 H2 . . . 83(3) ?
C32 Ru3 C33 . . . 96.5(3) ?
C32 Ru3 C1 . . . 107.6(2) ?
C32 Ru3 C2 . . . 90.1(2) ?
C32 Ru3 H2 . . . 171(3) ?
C33 Ru3 C1 . . . 118.5(2) ?
C33 Ru3 C2 . . . 92.5(2) ?
C33 Ru3 H2 . . . 84(2) ?
C1 Ru3 C2 . . . 34.44(16) ?
C1 Ru3 H2 . . . 80(3) ?
C2 Ru3 H2 . . . 98(3) ?
Ru1 C11 O11 . . . 177.7(6) ?
Ru1 C12 O12 . . . 174.4(5) ?
Ru1 C13 O13 . . . 178.9(7) ?
Ru2 C21 O21 . . . 177.4(6) ?
Ru2 C22 O22 . . . 176.7(7) ?
Ru2 C23 O23 . . . 178.0(6) ?
Ru3 C31 O31 . . . 177.2(7) ?
Ru3 C32 O32 . . . 176.5(6) ?
Ru3 C33 O33 . . . 176.2(6) ?
Ru1 C1 Ru2 . . . 87.99(19) ?
Ru1 C1 Ru3 . . . 84.4(2) ?
Ru1 C1 C2 . . . 124.3(4) ?
Ru2 C1 Ru3 . . . 82.5(2) ?
Ru2 C1 C2 . . . 138.4(4) ?
Ru3 C1 C2 . . . 76.2(3) ?
Ru3 C2 C1 . . . 69.3(3) ?
Ru3 C2 C3 . . . 137.2(3) ?
C1 C2 C3 . . . 153.4(5) ?
C2 C3 C311 . . . 120.7(5) ?
C2 C3 C321 . . . 121.3(4) ?
C311 C3 C321 . . . 117.9(4) ?
C3 C311 C312 . . . 119.4(5) ?
C3 C311 C316 . . . 122.8(5) ?
C312 C311 C316 . . . 117.8(5) ?
C311 C312 C313 . . . 119.8(7) ?
C311 C312 H312 . . . 121(4) ?
C313 C312 H312 . . . 118(4) ?
C312 C313 C314 . . . 121.1(9) ?
C312 C313 H313 . . . 120(6) ?
C314 C313 H313 . . . 117(6) ?
C313 C314 C315 . . . 119.0(7) ?
C313 C314 H314 . . . 114(5) ?
C315 C314 H314 . . . 127(5) ?
C314 C315 C316 . . . 120.9(7) ?
C314 C315 H315 . . . 119(4) ?
C316 C315 H315 . . . 120(4) ?
C311 C316 C315 . . . 121.3(6) ?
C311 C316 H316 . . . 116(3) ?
C315 C316 H316 . . . 123(3) ?
C3 C321 C322 . . . 122.4(4) ?
C3 C321 C326 . . . 121.8(5) ?
C322 C321 C326 . . . 115.9(5) ?
C321 C322 C323 . . . 122.7(5) ?
C321 C322 H322 . . . 116(3) ?
C323 C322 H322 . . . 120(3) ?
C322 C323 C324 . . . 119.0(7) ?
C322 C323 H323 . . . 118(4) ?
C324 C323 H323 . . . 121(4) ?
C323 C324 C325 . . . 120.8(7) ?
C323 C324 H324 . . . 124(3) ?
C325 C324 H324 . . . 115(3) ?
C324 C325 C326 . . . 119.3(5) ?
C324 C325 H325 . . . 125(4) ?
C326 C325 H325 . . . 116(4) ?
C321 C326 C325 . . . 122.4(6) ?
C321 C326 H326 . . . 118(3) ?
C325 C326 H326 . . . 120(3) ?
Ru1 H1 Ru2 . . . 103(3) ?
Ru1 H2 Ru3 . . . 111(5) ?

loop_
_geom_bond_atom_site_label_1
_geom_bond_atom_site_label_2
_geom_bond_site_symmetry_1
_geom_bond_site_symmetry_2
_geom_bond_distance
_geom_bond_publ_flag
Ru1 Ru2 . . 2.8471(10) ?
Ru1 Ru3 . . 2.8747(9) ?
Ru1 C11 . . 1.982(7) ?
Ru1 C12 . . 1.918(6) ?
Ru1 C13 . . 1.904(6) ?
Ru1 C1 . . 2.079(5) ?
Ru1 H1 . . 1.79(6) ?
Ru1 H2 . . 1.71(7) ?
Ru2 Ru3 . . 2.7839(9) ?
Ru2 C21 . . 1.952(7) ?
Ru2 C22 . . 1.895(6) ?
Ru2 C23 . . 1.902(6) ?
Ru2 C1 . . 2.020(5) ?
Ru2 H1 . . 1.85(6) ?
Ru3 C31 . . 1.892(7) ?
Ru3 C32 . . 1.891(6) ?
Ru3 C33 . . 1.940(6) ?
Ru3 C1 . . 2.197(5) ?
Ru3 C2 . . 2.281(5) ?
Ru3 H2 . . 1.78(8) ?
C11 O11 . . 1.116(9) ?
C12 O12 . . 1.119(8) ?
C13 O13 . . 1.111(7) ?
C21 O21 . . 1.129(9) ?
C22 O22 . . 1.117(8) ?
C23 O23 . . 1.121(8) ?
C31 O31 . . 1.136(10) ?
C32 O32 . . 1.135(8) ?
C33 O33 . . 1.125(8) ?
C1 C2 . . 1.328(6) ?
C2 C3 . . 1.332(7) ?
C3 C311 . . 1.501(6) ?
C3 C321 . . 1.473(7) ?
C311 C312 . . 1.368(9) ?
C311 C316 . . 1.358(8) ?
C312 C313 . . 1.388(10) ?
C312 H312 . . 1.01(7) ?
C313 C314 . . 1.350(12) ?
C313 H313 . . .76(8) ?
C314 C315 . . 1.332(12) ?
C314 H314 . . .88(6) ?
C315 C316 . . 1.376(8) ?
C315 H315 . . 1.06(7) ?
C316 H316 . . .91(5) ?
C321 C322 . . 1.381(8) ?
C321 C326 . . 1.387(7) ?
C322 C323 . . 1.372(10) ?
C322 H322 . . .85(4) ?
C323 C324 . . 1.363(9) ?
C323 H323 . . .93(7) ?
C324 C325 . . 1.359(10) ?
C324 H324 . . .89(6) ?
C325 C326 . . 1.370(9) ?
C325 H325 . . .98(5) ?
C326 H326 . . .93(5) ?

loop_
_geom_contact_atom_site_label_1
_geom_contact_atom_site_label_2
_geom_contact_distance
_geom_contact_site_symmetry_1
_geom_contact_site_symmetry_2
_geom_contact_publ_flag
Ru1 O11 3.097(6) . . ?
Ru1 O12 3.033(5) . . ?
Ru1 O13 3.015(5) . . ?
Ru1 C23 3.766(7) . . ?
Ru1 C31 3.831(7) . . ?
Ru1 C33 3.843(5) . . ?
Ru1 C2 3.033(5) . . ?
Ru1 H326 3.67(5) . . ?
Ru2 C13 3.592(7) . . ?
Ru2 O21 3.080(5) . . ?
Ru2 O22 3.011(5) . . ?
Ru2 O23 3.022(5) . . ?
Ru2 C31 3.392(7) . . ?
Ru2 C32 3.525(5) . . ?
Ru2 C2 3.139(5) . . ?
Ru2 H2 3.18(8) . . ?
Ru3 C12 3.520(6) . . ?
Ru3 C21 3.816(6) . . ?
Ru3 C22 3.383(7) . . ?
Ru3 O31 3.026(6) . . ?
Ru3 O32 3.025(5) . . ?
Ru3 O33 3.063(5) . . ?
Ru3 C3 3.382(5) . . ?
Ru3 C311 3.781(5) . . ?
Ru3 H1 2.95(5) . . ?
C11 C12 2.940(9) . . ?
C11 C13 2.831(10) . . ?
C11 H1 2.50(6) . . ?
C11 H2 2.49(7) . . ?
C12 C13 2.814(8) . . ?
C12 C1 2.894(8) . . ?
C12 H2 2.47(9) . . ?
C13 C1 2.997(7) . . ?
C21 C22 2.891(9) . . ?
C21 C23 2.850(10) . . ?
C21 H1 2.39(6) . . ?
C22 C23 2.772(8) . . ?
C22 C1 2.886(9) . . ?
C31 C32 2.640(9) . . ?
C31 C33 2.957(9) . . ?
C31 H2 2.44(8) . . ?
C32 C33 2.859(10) . . ?
C32 C2 2.966(8) . . ?
C33 H2 2.49(6) . . ?
C1 C3 2.589(6) . . ?
C1 H326 2.69(5) . . ?
C1 H1 2.59(6) . . ?
C1 H2 2.56(9) . . ?
C2 C311 2.463(6) . . ?
C2 C321 2.447(8) . . ?
C2 C326 2.922(8) . . ?
C2 H326 2.62(5) . . ?
C3 C312 2.477(8) . . ?
C3 C316 2.510(7) . . ?
C3 C322 2.501(8) . . ?
C3 C326 2.499(7) . . ?
C3 H312 2.67(7) . . ?
C3 H316 2.61(5) . . ?
C3 H322 2.59(5) . . ?
C3 H326 2.64(4) . . ?
C311 C313 2.384(10) . . ?
C311 C314 2.765(8) . . ?
C311 C315 2.383(8) . . ?
C311 C321 2.548(7) . . ?
C311 C322 2.959(8) . . ?
C311 H312 2.08(8) . . ?
C311 H316 1.93(5) . . ?
C311 H322 2.64(5) . . ?
C312 C314 2.384(9) . . ?
C312 C315 2.713(10) . . ?
C312 C316 2.335(10) . . ?
C312 H313 1.89(8) . . ?
C313 C315 2.311(13) . . ?
C313 C316 2.692(12) . . ?
C313 H312 2.07(6) . . ?
C313 H314 1.88(7) . . ?
C314 C316 2.355(10) . . ?
C314 H313 1.82(8) . . ?
C314 H315 2.06(8) . . ?
C315 H314 1.98(7) . . ?
C315 H316 2.02(5) . . ?
C316 H315 2.12(6) . . ?
C321 C323 2.415(9) . . ?
C321 C324 2.777(9) . . ?
C321 C325 2.415(8) . . ?
C321 H322 1.92(4) . . ?
C321 H326 2.00(4) . . ?
C322 C324 2.356(9) . . ?
C322 C325 2.724(8) . . ?
C322 C326 2.346(7) . . ?
C322 H323 1.99(7) . . ?
C323 C325 2.367(9) . . ?
C323 C326 2.728(9) . . ?
C323 H322 1.95(4) . . ?
C323 H324 2.01(5) . . ?
C324 C326 2.355(10) . . ?
C324 H323 2.01(6) . . ?
C324 H325 2.08(5) . . ?
C325 H324 1.92(6) . . ?
C325 H326 2.00(5) . . ?
C326 H325 2.00(5) . . ?
H312 H313 2.26(9) . . ?
H313 H314 2.07(11) . . ?
H314 H315 2.39(11) . . ?
H322 H323 2.25(8) . . ?
H323 H324 2.35(7) . . ?
H324 H325 2.29(8) . . ?
H325 H326 2.26(8) . . ?
H1 H2 2.24(9) . . ?

loop_
_geom_hbond_atom_site_label_D
_geom_hbond_atom_site_label_H
_geom_hbond_atom_site_label_A
_geom_hbond_site_symmetry_D
_geom_hbond_site_symmetry_H
_geom_hbond_site_symmetry_A
_geom_hbond_distance_DH
_geom_hbond_distance_HA
_geom_hbond_distance_DA
_geom_hbond_angle_DHA
_geom_hbond_publ_flag
? ? ? ? ? ? ? ? ? ? ?

loop_
_geom_torsion_atom_site_label_1
_geom_torsion_atom_site_label_2
_geom_torsion_atom_site_label_3
_geom_torsion_atom_site_label_4
_geom_torsion_site_symmetry_1
_geom_torsion_site_symmetry_2
_geom_torsion_site_symmetry_3
_geom_torsion_site_symmetry_4
_geom_torsion
_geom_torsion_publ_flag
? ? ? ? ? ? ? ? ? ?
